data_2101417
loop_
_publ_author_name
'Bertolasi, V.'
'Gilli, P.'
'Ferretti, V.'
'Gilli, G.'

_publ_section_title
;
 Intermolecular N--H^{&#x00B7;&#x00B7;&#x00B7;^}O hydrogen bonds
 assisted by resonance. Heteroconjugated systems as
 hydrogen-bond-strengthening functional groups
;
_journal_issue 6
_journal_name_full 'Acta Crystallographica Section B'
_journal_page_first 1004
_journal_page_last 1015
_journal_paper_doi 10.1107/S0108768195004009
_journal_volume 51
_journal_year 1995
_chemical_formula_sum 'C16 H10 Cl N O2'
_chemical_formula_weight 283.70
_symmetry_cell_setting monoclinic
_symmetry_space_group_name_Hall '-P 2ybc'
_symmetry_space_group_name_H-M 'P 1 21/c 1'
_cell_angle_alpha 90.0
_cell_angle_beta 97.04(2)
_cell_angle_gamma 90.0
_cell_formula_units_Z 4
_cell_length_a 4.8230(10)
_cell_length_b 22.371(3)
_cell_length_c 11.814(3)
_cell_volume 1265.1(5)
_diffrn_radiation_type Mo
_diffrn_radiation_wavelength 0.71073
_exptl_absorpt_coefficient_mu 0.297
_exptl_crystal_density_diffrn 1.49
_exptl_crystal_F_000 584
_cod_data_source_file na0069.cif
_cod_data_source_block 6
_cod_original_cell_volume 1265.1(4)
_cod_original_sg_symbol_H-M 'P 21/c'
_cod_original_formula_sum 'C16 H10 Cl1 N1 O2'
_cod_database_code 2101417

loop_
_atom_site_label
_atom_site_fract_x
_atom_site_fract_y
_atom_site_fract_z
Cl1 -.09380(10) .24209(3) .47778(5)
O1 .2417(4) .13900(10) .5465(2)
O2 .4824(4) .22520(10) .1500(2)
N1 .1532(5) .29010(10) .2595(2)
C1 .2881(5) .15800(10) .4532(2)
C2 .1620(5) .21190(10) .4041(2)
C3 .2358(5) .23800(10) .3075(2)
C4 .4257(5) .20380(10) .2384(2)
C5 .5341(5) .14540(10) .2803(2)
C6 .4762(5) .12400(10) .3854(2)
C7 .5939(6) .07080(10) .4270(3)
C8 .7618(7) .0385(2) .3632(3)
C9 .8132(7) .0588(2) .2578(3)
C10 .7042(6) .11240(10) .2166(2)
C11 .0392(5) .34020(10) .3096(2)
C12 .1548(6) .3615(2) .4144(2)
C13 .0419(8) .4102(2) .4601(3)
C14 -.1826(8) .4389(2) .4018(3)
C15 -.2934(7) .4187(2) .2963(3)
C16 -.1822(6) .3696(2) .2483(3)
H1N .202(5) .2970(10) .194(2)
H7 .562(7) .054(2) .501(3)
H8 .832(7) .002(2) .384(3)
H9 .917(6) .0360(10) .209(3)
H10 .725(6) .1250(10) .141(2)
H12 .321(7) .344(2) .457(3)
H13 .102(8) .423(2) .536(3)
H14 -.248(8) .469(2) .438(3)
H15 -.439(6) .4350(10) .254(2)
H16 -.246(5) .3530(10) .176(2)
